data_4315992
loop_
_publ_author_name
'Nicolas Leblanc'
'Wenhua Bi'
'Nicolas Mercier'
'Pascale Auban-Senzier'
'Claude Pasquier'

_publ_contact_author_address
;
Laboratoire Chimie Ingenierie Moleculaire Materiaux Angers
UMR CNRS 6501, Faculte des Sciences, 2 Bd Lavoisier, F-49045 Angers, France
;
_publ_contact_author_email nicolas.mercier@univ-angers.fr
_publ_contact_author_fax (33)2.41.73.54.05
_publ_contact_author_name 'Mercier, Nicolas'
_publ_contact_author_phone (33)2.41.73.50.83
_publ_section_title
;
 Photochromism, Electrical Properties, and Structural Investigations of a
 Series of Hydrated Methylviologen Halobismuthate Hybrids: Influence of
 the Anionic Oligomer Size and Iodide Doping on the Photoinduced
 Properties and on the Dehydration Process
;
_journal_name_full 'Inorganic Chemistry'
_journal_page_first 5824
_journal_page_last 5833
_journal_paper_doi 10.1021/ic901525p
_journal_volume 49
_journal_year 2010
_chemical_compound_source 'synthesis as described'
_chemical_formula_moiety '3(C12 H14 N2), Bi4 Cl18, 1.7O'
_chemical_formula_sum 'C36 H42 Bi4 Cl18 N6 O1.7'
_chemical_formula_weight 2060.03
_chemical_name_systematic
;
 ?
;
_space_group_IT_number 2
_symmetry_cell_setting triclinic
_symmetry_Int_Tables_number 2
_symmetry_space_group_name_Hall '-P 1'
_symmetry_space_group_name_H-M 'P -1'
_atom_sites_solution_hydrogens geom
_atom_sites_solution_primary direct
_atom_sites_solution_secondary difmap
_audit_conform_dict_location ftp://ftp.iucr.org/pub/cif_core.dic
_audit_conform_dict_name cif_core.dic
_audit_conform_dict_version 2.3
_audit_creation_date 2009-12-03T12:20:14-00:00
_audit_creation_method 'WinGX routine CIF_UPDATE'
_cell_angle_alpha 72.478(8)
_cell_angle_beta 89.874(7)
_cell_angle_gamma 71.994(5)
_cell_formula_units_Z 1
_cell_length_a 9.2783(4)
_cell_length_b 12.5784(11)
_cell_length_c 14.6518(11)
_cell_measurement_reflns_used 13255
_cell_measurement_temperature 293(2)
_cell_measurement_theta_max 30
_cell_measurement_theta_min 2
_cell_measurement_wavelength 0.71073
_cell_volume 1543.0(2)
_computing_molecular_graphics 'Ortep-3 for Windows (Farrugia, 1997)'
_computing_publication_material 'WinGX publication routines (Farrugia, 1999)'
_computing_structure_refinement 'SHELXL-97 (Sheldrick, 2008)'
_computing_structure_solution 'SHELXS-86 (Sheldrick, 1986)'
_diffrn_ambient_temperature 293(2)
_diffrn_detector_area_resol_mean 9
_diffrn_measured_fraction_theta_full 0.974
_diffrn_measured_fraction_theta_max 0.974
_diffrn_measurement_device_type KappaCCD
_diffrn_measurement_method CCD
_diffrn_radiation_monochromator 'horizontally mounted graphite crystal'
_diffrn_radiation_probe x-ray
_diffrn_radiation_source 'fine-focus sealed tube'
_diffrn_radiation_type MoK\a
_diffrn_radiation_wavelength 0.71073
_diffrn_reflns_av_R_equivalents 0.0576
_diffrn_reflns_av_unetI/netI 0.0546
_diffrn_reflns_limit_h_max 13
_diffrn_reflns_limit_h_min -13
_diffrn_reflns_limit_k_max 17
_diffrn_reflns_limit_k_min -17
_diffrn_reflns_limit_l_max 20
_diffrn_reflns_limit_l_min -20
_diffrn_reflns_number 55262
_diffrn_reflns_theta_full 29.99
_diffrn_reflns_theta_max 29.99
_diffrn_reflns_theta_min 3.33
_exptl_absorpt_coefficient_mu 12.186
_exptl_absorpt_correction_T_max 0.898
_exptl_absorpt_correction_T_min 0.305
_exptl_absorpt_correction_type multi-scan
_exptl_absorpt_process_details '(SADABS (Sheldrick, Bruker, 2000))'
_exptl_crystal_colour yellow
_exptl_crystal_density_diffrn 2.222
_exptl_crystal_density_method 'not measured'
_exptl_crystal_description prism
_exptl_crystal_F_000 954
_exptl_crystal_size_max 0.323
_exptl_crystal_size_mid 0.096
_exptl_crystal_size_min 0.066
_refine_diff_density_max 1.062
_refine_diff_density_min -1.071
_refine_diff_density_rms 0.153
_refine_ls_extinction_method none
_refine_ls_goodness_of_fit_ref 1.019
_refine_ls_hydrogen_treatment constr
_refine_ls_matrix_type full
_refine_ls_number_parameters 310
_refine_ls_number_reflns 8766
_refine_ls_number_restraints 0
_refine_ls_restrained_S_all 1.019
_refine_ls_R_factor_all 0.0766
_refine_ls_R_factor_gt 0.0337
_refine_ls_shift/su_max 0.001
_refine_ls_shift/su_mean 0
_refine_ls_structure_factor_coef Fsqd
_refine_ls_weighting_details 'calc w=1/[\s^2^(Fo^2^)+(0.0158P)^2^+0.9006P] where P=(Fo^2^+2Fc^2^)/3'
_refine_ls_weighting_scheme calc
_refine_ls_wR_factor_gt 0.0472
_refine_ls_wR_factor_ref 0.0555
_reflns_number_gt 5786
_reflns_number_total 8766
_reflns_threshold_expression >2\s(I)
_cod_data_source_file ic901525p_si_002_1.cif
_cod_data_source_block 1a
_cod_original_cell_volume 1542.95(19)
_cod_database_code 4315992

loop_
_symmetry_equiv_pos_as_xyz
'x, y, z'
'-x, -y, -z'

loop_
_atom_site_label
_atom_site_type_symbol
_atom_site_fract_x
_atom_site_fract_y
_atom_site_fract_z
_atom_site_U_iso_or_equiv
_atom_site_adp_type
_atom_site_occupancy
_atom_site_symmetry_multiplicity
_atom_site_calc_flag
_atom_site_refinement_flags
_atom_site_disorder_assembly
_atom_site_disorder_group
Bi1 Bi 0.016869(17) 0.328403(14) 0.259538(12) 0.03596(5) Uani 1 1 d . . .
Bi2 Bi -0.134055(17) 0.702964(14) 0.115602(12) 0.03467(5) Uani 1 1 d . . .
Cl1 Cl 0.28731(14) 0.16563(12) 0.33341(10) 0.0630(4) Uani 1 1 d . . .
Cl2 Cl 0.06951(14) 0.31349(13) 0.07291(9) 0.0600(3) Uani 1 1 d . . .
Cl3 Cl -0.11885(17) 0.16827(14) 0.29641(11) 0.0740(4) Uani 1 1 d . . .
Cl4 Cl -0.03977(17) 0.35338(16) 0.42713(10) 0.0763(5) Uani 1 1 d . . .
Cl5 Cl -0.25991(12) 0.51001(11) 0.17669(9) 0.0481(3) Uani 1 1 d . . .
Cl6 Cl 0.14404(12) 0.51186(11) 0.21456(9) 0.0473(3) Uani 1 1 d . . .
Cl7 Cl -0.20048(15) 0.74533(13) 0.27715(9) 0.0602(4) Uani 1 1 d . . .
Cl8 Cl -0.39451(13) 0.85361(12) 0.03652(10) 0.0591(3) Uani 1 1 d . . .
Cl9 Cl -0.00387(15) 0.86001(12) 0.07755(10) 0.0613(4) Uani 1 1 d . . .
O1 O 0.8819(15) 0.0688(11) 0.5343(9) 0.151(6) Uani 0.43 1 d P . .
O2 O 0.177(2) 0.0755(14) 0.5698(11) 0.186(7) Uani 0.43 1 d P . .
N1 N 0.6154(5) 0.1948(4) 0.1181(3) 0.0547(11) Uani 1 1 d . . .
N2 N 0.4670(7) 0.2660(4) 0.4889(3) 0.0684(13) Uani 1 1 d . . .
N3 N 0.2514(5) 0.8710(4) 0.2346(3) 0.0546(11) Uani 1 1 d . . .
C1 C 0.6616(7) 0.0652(5) 0.1684(5) 0.0765(18) Uani 1 1 d . . .
H1A H 0.6331 0.0512 0.2329 0.115 Uiso 1 1 calc R . .
H1B H 0.7699 0.0312 0.1701 0.115 Uiso 1 1 calc R . .
H1C H 0.6114 0.0299 0.1346 0.115 Uiso 1 1 calc R . .
C2 C 0.7054(6) 0.2408(6) 0.0612(4) 0.0748(18) Uani 1 1 d . . .
H2 H 0.799 0.1919 0.0527 0.09 Uiso 1 1 calc R . .
C3 C 0.6636(6) 0.3591(6) 0.0145(4) 0.0694(17) Uani 1 1 d . . .
H3 H 0.7299 0.3892 -0.0248 0.083 Uiso 1 1 calc R . .
C4 C 0.5242(5) 0.4355(4) 0.0245(3) 0.0441(12) Uani 1 1 d . . .
C5 C 0.4345(7) 0.3845(5) 0.0832(5) 0.085(2) Uani 1 1 d . . .
H5 H 0.3404 0.4314 0.0932 0.102 Uiso 1 1 calc R . .
C6 C 0.4794(7) 0.2665(6) 0.1277(5) 0.087(2) Uani 1 1 d . . .
H6 H 0.4138 0.2343 0.166 0.104 Uiso 1 1 calc R . .
C7 C 0.5108(9) 0.1357(6) 0.5424(5) 0.109(3) Uani 1 1 d . . .
H7A H 0.4927 0.1243 0.6087 0.164 Uiso 1 1 calc R . .
H7B H 0.6168 0.0986 0.5384 0.164 Uiso 1 1 calc R . .
H7C H 0.4508 0.1015 0.5142 0.164 Uiso 1 1 calc R . .
C8 C 0.5609(8) 0.3082(7) 0.4336(5) 0.089(2) Uani 1 1 d . . .
H8 H 0.6551 0.2577 0.4275 0.107 Uiso 1 1 calc R . .
C9 C 0.5209(6) 0.4263(6) 0.3847(4) 0.0746(17) Uani 1 1 d . . .
H9 H 0.5895 0.4543 0.3462 0.09 Uiso 1 1 calc R . .
C10 C 0.3824(5) 0.5054(5) 0.3904(3) 0.0452(12) Uani 1 1 d . . .
C11 C 0.2885(7) 0.4563(6) 0.4496(4) 0.0683(16) Uani 1 1 d . . .
H11 H 0.1938 0.5047 0.4574 0.082 Uiso 1 1 calc R . .
C12 C 0.3317(8) 0.3385(6) 0.4969(4) 0.0749(17) Uani 1 1 d . . .
H12 H 0.2652 0.3079 0.5357 0.09 Uiso 1 1 calc R . .
C13 C 0.3377(5) 0.6319(5) 0.3379(3) 0.0440(12) Uani 1 1 d . . .
C14 C 0.4284(7) 0.6792(6) 0.2756(5) 0.093(2) Uani 1 1 d . . .
H14 H 0.5224 0.6306 0.267 0.112 Uiso 1 1 calc R . .
C15 C 0.3826(8) 0.7962(6) 0.2261(6) 0.098(2) Uani 1 1 d . . .
H15 H 0.4469 0.8252 0.1842 0.117 Uiso 1 1 calc R . .
C16 C 0.2050(7) 0.9984(5) 0.1773(4) 0.0780(18) Uani 1 1 d . . .
H16A H 0.2383 1.0067 0.1142 0.117 Uiso 1 1 calc R . .
H16B H 0.2506 1.0387 0.2087 0.117 Uiso 1 1 calc R . .
H16C H 0.0961 1.0319 0.172 0.117 Uiso 1 1 calc R . .
C17 C 0.1603(7) 0.8293(6) 0.2936(4) 0.0758(18) Uani 1 1 d . . .
H17 H 0.0671 0.8803 0.3006 0.091 Uiso 1 1 calc R . .
C18 C 0.2008(6) 0.7117(6) 0.3448(4) 0.0743(18) Uani 1 1 d . . .
H18 H 0.1338 0.6848 0.3856 0.089 Uiso 1 1 calc R . .

loop_
_atom_site_aniso_label
_atom_site_aniso_U_11
_atom_site_aniso_U_22
_atom_site_aniso_U_33
_atom_site_aniso_U_23
_atom_site_aniso_U_13
_atom_site_aniso_U_12
Cl1 0.0569(8) 0.0553(9) 0.0585(9) -0.0066(7) -0.0113(7) -0.0035(7)
Cl2 0.0612(8) 0.0773(10) 0.0499(8) -0.0329(7) 0.0151(6) -0.0216(7)
Cl3 0.0863(10) 0.0784(11) 0.0758(11) -0.0248(9) 0.0111(8) -0.0517(9)
Cl4 0.0843(10) 0.1133(13) 0.0518(9) -0.0459(9) 0.0281(8) -0.0411(10)
Cl5 0.0377(6) 0.0484(7) 0.0597(8) -0.0184(6) 0.0075(6) -0.0147(5)
Cl6 0.0393(6) 0.0532(8) 0.0519(8) -0.0201(6) 0.0017(5) -0.0151(6)
Cl7 0.0692(8) 0.0721(10) 0.0470(8) -0.0273(8) 0.0183(7) -0.0253(7)
Cl8 0.0451(7) 0.0563(8) 0.0626(9) -0.0161(7) -0.0021(6) -0.0005(6)
Cl9 0.0744(9) 0.0690(9) 0.0590(9) -0.0224(8) 0.0174(7) -0.0466(8)
O1 0.159(12) 0.109(10) 0.100(10) 0.032(8) 0.023(9) 0.011(9)
O2 0.252(18) 0.155(14) 0.120(13) 0.025(11) 0.022(12) -0.091(14)
N1 0.053(3) 0.061(3) 0.059(3) -0.028(3) 0.002(2) -0.021(2)
N2 0.089(4) 0.061(3) 0.050(3) -0.012(3) -0.016(3) -0.022(3)
N3 0.065(3) 0.052(3) 0.053(3) -0.020(2) 0.006(2) -0.026(2)
C1 0.080(4) 0.064(4) 0.087(5) -0.026(4) -0.002(4) -0.022(3)
C2 0.042(3) 0.085(5) 0.075(4) -0.009(4) 0.020(3) -0.005(3)
C3 0.040(3) 0.077(4) 0.071(4) -0.005(4) 0.021(3) -0.009(3)
C4 0.035(3) 0.067(3) 0.045(3) -0.030(3) 0.013(2) -0.025(3)
C5 0.070(4) 0.058(4) 0.147(7) -0.051(4) 0.067(4) -0.031(3)
C6 0.080(4) 0.070(5) 0.132(6) -0.046(5) 0.058(4) -0.040(4)
C7 0.160(7) 0.070(5) 0.078(5) 0.003(4) -0.038(5) -0.035(5)
C8 0.072(4) 0.084(5) 0.080(5) -0.012(4) 0.011(4) 0.003(4)
C9 0.058(4) 0.070(4) 0.072(4) -0.002(4) 0.017(3) -0.008(3)
C10 0.041(3) 0.062(3) 0.040(3) -0.024(3) 0.007(2) -0.019(3)
C11 0.067(4) 0.069(4) 0.071(4) -0.021(4) 0.027(3) -0.026(3)
C12 0.086(5) 0.079(5) 0.071(4) -0.019(4) 0.016(4) -0.048(4)
C13 0.044(3) 0.059(3) 0.035(3) -0.019(3) 0.009(2) -0.020(3)
C14 0.081(4) 0.064(4) 0.144(7) -0.039(5) 0.074(5) -0.030(4)
C15 0.095(5) 0.066(5) 0.149(7) -0.040(5) 0.077(5) -0.043(4)
C16 0.103(5) 0.059(4) 0.074(4) -0.016(4) 0.000(4) -0.034(4)
C17 0.057(4) 0.078(5) 0.065(4) 0.000(4) 0.016(3) -0.005(3)
C18 0.051(3) 0.085(5) 0.056(4) 0.010(3) 0.018(3) -0.012(3)
Bi1 0.03929(10) 0.03657(11) 0.03265(10) -0.01184(8) 0.00609(8) -0.01228(8)
Bi2 0.03540(10) 0.03548(11) 0.03266(10) -0.01006(8) 0.00674(7) -0.01153(8)

loop_
_atom_type_symbol
_atom_type_description
_atom_type_scat_dispersion_real
_atom_type_scat_dispersion_imag
_atom_type_scat_source
Bi Bi -4.1077 10.2566 'International Tables Vol C Tables 4.2.6.8 and 6.1.1.4'
Cl Cl 0.1484 0.1585 'International Tables Vol C Tables 4.2.6.8 and 6.1.1.4'
O O 0.0106 0.006 'International Tables Vol C Tables 4.2.6.8 and 6.1.1.4'
N N 0.0061 0.0033 'International Tables Vol C Tables 4.2.6.8 and 6.1.1.4'
C C 0.0033 0.0016 'International Tables Vol C Tables 4.2.6.8 and 6.1.1.4'
H H 0 0 'International Tables Vol C Tables 4.2.6.8 and 6.1.1.4'

loop_
_geom_angle_atom_site_label_1
_geom_angle_atom_site_label_2
_geom_angle_atom_site_label_3
_geom_angle
_geom_angle_site_symmetry_1
_geom_angle_site_symmetry_3
_geom_angle_publ_flag
Bi1 Cl2 Bi2 178.02(5) . 2_565 ?
Bi1 Cl5 Bi2 97.17(3) . . ?
Bi1 Cl6 Bi2 97.02(3) . . ?
C2 N1 C6 118.5(5) . . ?
C2 N1 C1 120.8(5) . . ?
C6 N1 C1 120.7(5) . . ?
C8 N2 C12 119.7(6) . . ?
C8 N2 C7 120.3(6) . . ?
C12 N2 C7 120.0(6) . . ?
C17 N3 C15 118.0(5) . . ?
C17 N3 C16 120.6(5) . . ?
C15 N3 C16 121.3(5) . . ?
N1 C1 H1A 109.5 . . ?
N1 C1 H1B 109.5 . . ?
H1A C1 H1B 109.5 . . ?
N1 C1 H1C 109.5 . . ?
H1A C1 H1C 109.5 . . ?
H1B C1 H1C 109.5 . . ?
N1 C2 C3 121.1(5) . . ?
N1 C2 H2 119.4 . . ?
C3 C2 H2 119.4 . . ?
C2 C3 C4 121.5(5) . . ?
C2 C3 H3 119.3 . . ?
C4 C3 H3 119.3 . . ?
C5 C4 C3 115.6(5) . . ?
C5 C4 C4 121.6(5) . 2_665 ?
C3 C4 C4 122.9(5) . 2_665 ?
C6 C5 C4 121.2(5) . . ?
C6 C5 H5 119.4 . . ?
C4 C5 H5 119.4 . . ?
N1 C6 C5 122.1(5) . . ?
N1 C6 H6 118.9 . . ?
C5 C6 H6 118.9 . . ?
N2 C7 H7A 109.5 . . ?
N2 C7 H7B 109.5 . . ?
H7A C7 H7B 109.5 . . ?
N2 C7 H7C 109.5 . . ?
H7A C7 H7C 109.5 . . ?
H7B C7 H7C 109.5 . . ?
N2 C8 C9 120.3(6) . . ?
N2 C8 H8 119.8 . . ?
C9 C8 H8 119.8 . . ?
C8 C9 C10 122.5(6) . . ?
C8 C9 H9 118.8 . . ?
C10 C9 H9 118.8 . . ?
C11 C10 C9 114.8(5) . . ?
C11 C10 C13 122.2(5) . . ?
C9 C10 C13 123.0(5) . . ?
C12 C11 C10 121.2(6) . . ?
C12 C11 H11 119.4 . . ?
C10 C11 H11 119.4 . . ?
N2 C12 C11 121.5(6) . . ?
N2 C12 H12 119.2 . . ?
C11 C12 H12 119.2 . . ?
C14 C13 C18 114.8(5) . . ?
C14 C13 C10 121.9(5) . . ?
C18 C13 C10 123.3(5) . . ?
C15 C14 C13 120.7(5) . . ?
C15 C14 H14 119.7 . . ?
C13 C14 H14 119.7 . . ?
N3 C15 C14 123.4(6) . . ?
N3 C15 H15 118.3 . . ?
C14 C15 H15 118.3 . . ?
N3 C16 H16A 109.5 . . ?
N3 C16 H16B 109.5 . . ?
H16A C16 H16B 109.5 . . ?
N3 C16 H16C 109.5 . . ?
H16A C16 H16C 109.5 . . ?
H16B C16 H16C 109.5 . . ?
N3 C17 C18 120.9(5) . . ?
N3 C17 H17 119.6 . . ?
C18 C17 H17 119.6 . . ?
C17 C18 C13 122.2(5) . . ?
C17 C18 H18 118.9 . . ?
C13 C18 H18 118.9 . . ?
Cl4 Bi1 Cl3 89.03(5) . . ?
Cl4 Bi1 Cl1 91.04(5) . . ?
Cl3 Bi1 Cl1 91.69(5) . . ?
Cl4 Bi1 Cl6 90.96(4) . . ?
Cl3 Bi1 Cl6 176.21(4) . . ?
Cl1 Bi1 Cl6 92.10(4) . . ?
Cl4 Bi1 Cl2 177.07(5) . . ?
Cl3 Bi1 Cl2 92.40(4) . . ?
Cl1 Bi1 Cl2 91.47(4) . . ?
Cl6 Bi1 Cl2 87.44(4) . . ?
Cl4 Bi1 Cl5 89.79(5) . . ?
Cl3 Bi1 Cl5 91.59(4) . . ?
Cl1 Bi1 Cl5 176.63(4) . . ?
Cl6 Bi1 Cl5 84.62(3) . . ?
Cl2 Bi1 Cl5 87.62(4) . . ?
Cl9 Bi2 Cl8 92.67(5) . . ?
Cl9 Bi2 Cl7 88.82(4) . . ?
Cl8 Bi2 Cl7 88.72(4) . . ?
Cl9 Bi2 Cl2 85.88(4) . 2_565 ?
Cl8 Bi2 Cl2 87.09(4) . 2_565 ?
Cl7 Bi2 Cl2 173.08(4) . 2_565 ?
Cl9 Bi2 Cl5 174.03(4) . . ?
Cl8 Bi2 Cl5 92.52(4) . . ?
Cl7 Bi2 Cl5 88.33(4) . . ?
Cl2 Bi2 Cl5 97.35(4) 2_565 . ?
Cl9 Bi2 Cl6 93.80(4) . . ?
Cl8 Bi2 Cl6 173.41(4) . . ?
Cl7 Bi2 Cl6 90.19(4) . . ?
Cl2 Bi2 Cl6 94.59(4) 2_565 . ?
Cl5 Bi2 Cl6 80.96(3) . . ?

loop_
_geom_bond_atom_site_label_1
_geom_bond_atom_site_label_2
_geom_bond_distance
_geom_bond_site_symmetry_2
_geom_bond_publ_flag
Cl1 Bi1 2.6760(13) . ?
Cl2 Bi1 2.8279(12) . ?
Cl2 Bi2 2.8794(12) 2_565 ?
Cl3 Bi1 2.6162(14) . ?
Cl4 Bi1 2.6003(13) . ?
Cl5 Bi1 2.8291(12) . ?
Cl5 Bi2 2.9146(12) . ?
Cl6 Bi1 2.8135(12) . ?
Cl6 Bi2 2.9362(12) . ?
Cl7 Bi2 2.6108(12) . ?
Cl8 Bi2 2.5753(12) . ?
Cl9 Bi2 2.5459(12) . ?
N1 C2 1.316(7) . ?
N1 C6 1.340(7) . ?
N1 C1 1.494(7) . ?
N2 C8 1.312(8) . ?
N2 C12 1.334(7) . ?
N2 C7 1.510(7) . ?
N3 C17 1.317(6) . ?
N3 C15 1.320(7) . ?
N3 C16 1.492(6) . ?
C1 H1A 0.96 . ?
C1 H1B 0.96 . ?
C1 H1C 0.96 . ?
C2 C3 1.365(8) . ?
C2 H2 0.93 . ?
C3 C4 1.390(6) . ?
C3 H3 0.93 . ?
C4 C5 1.356(7) . ?
C4 C4 1.484(10) 2_665 ?
C5 C6 1.356(8) . ?
C5 H5 0.93 . ?
C6 H6 0.93 . ?
C7 H7A 0.96 . ?
C7 H7B 0.96 . ?
C7 H7C 0.96 . ?
C8 C9 1.370(8) . ?
C8 H8 0.93 . ?
C9 C10 1.380(7) . ?
C9 H9 0.93 . ?
C10 C11 1.379(7) . ?
C10 C13 1.467(7) . ?
C11 C12 1.361(8) . ?
C11 H11 0.93 . ?
C12 H12 0.93 . ?
C13 C14 1.368(7) . ?
C13 C18 1.380(7) . ?
C14 C15 1.359(8) . ?
C14 H14 0.93 . ?
C15 H15 0.93 . ?
C16 H16A 0.96 . ?
C16 H16B 0.96 . ?
C16 H16C 0.96 . ?
C17 C18 1.372(8) . ?
C17 H17 0.93 . ?
C18 H18 0.93 . ?
Bi2 Cl2 2.8794(12) 2_565 ?

loop_
_geom_torsion_atom_site_label_1
_geom_torsion_atom_site_label_2
_geom_torsion_atom_site_label_3
_geom_torsion_atom_site_label_4
_geom_torsion
_geom_torsion_site_symmetry_1
_geom_torsion_site_symmetry_2
_geom_torsion_site_symmetry_3
_geom_torsion_site_symmetry_4
_geom_torsion_publ_flag
C6 N1 C2 C3 1.5(9) . . . . ?
C1 N1 C2 C3 179.6(5) . . . . ?
N1 C2 C3 C4 -0.6(10) . . . . ?
C2 C3 C4 C5 0.2(8) . . . . ?
C2 C3 C4 C4 179.4(6) . . . 2_665 ?
C3 C4 C5 C6 -0.7(9) . . . . ?
C4 C4 C5 C6 180.0(6) 2_665 . . . ?
C2 N1 C6 C5 -2.1(9) . . . . ?
C1 N1 C6 C5 179.7(6) . . . . ?
C4 C5 C6 N1 1.8(11) . . . . ?
C12 N2 C8 C9 0.4(10) . . . . ?
C7 N2 C8 C9 179.7(6) . . . . ?
N2 C8 C9 C10 -0.4(10) . . . . ?
C8 C9 C10 C11 0.5(9) . . . . ?
C8 C9 C10 C13 -179.6(6) . . . . ?
C9 C10 C11 C12 -0.7(8) . . . . ?
C13 C10 C11 C12 179.3(5) . . . . ?
C8 N2 C12 C11 -0.6(9) . . . . ?
C7 N2 C12 C11 -179.9(5) . . . . ?
C10 C11 C12 N2 0.8(9) . . . . ?
C11 C10 C13 C14 -176.8(6) . . . . ?
C9 C10 C13 C14 3.3(8) . . . . ?
C11 C10 C13 C18 1.3(7) . . . . ?
C9 C10 C13 C18 -178.7(5) . . . . ?
C18 C13 C14 C15 0.2(10) . . . . ?
C10 C13 C14 C15 178.4(6) . . . . ?
C17 N3 C15 C14 -0.6(10) . . . . ?
C16 N3 C15 C14 -178.8(7) . . . . ?
C13 C14 C15 N3 0.4(12) . . . . ?
C15 N3 C17 C18 0.2(9) . . . . ?
C16 N3 C17 C18 178.4(5) . . . . ?
N3 C17 C18 C13 0.4(10) . . . . ?
C14 C13 C18 C17 -0.5(9) . . . . ?
C10 C13 C18 C17 -178.7(5) . . . . ?
Bi2 Cl6 Bi1 Cl4 -93.38(5) . . . . ?
Bi2 Cl6 Bi1 Cl3 -3.5(6) . . . . ?
Bi2 Cl6 Bi1 Cl1 175.54(4) . . . . ?
Bi2 Cl6 Bi1 Cl2 84.16(4) . . . . ?
Bi2 Cl6 Bi1 Cl5 -3.69(3) . . . . ?
Bi2 Cl2 Bi1 Cl4 113.6(17) 2_565 . . . ?
Bi2 Cl2 Bi1 Cl3 -127.3(18) 2_565 . . . ?
Bi2 Cl2 Bi1 Cl1 -35.5(18) 2_565 . . . ?
Bi2 Cl2 Bi1 Cl6 56.5(18) 2_565 . . . ?
Bi2 Cl2 Bi1 Cl5 141.2(18) 2_565 . . . ?
Bi2 Cl5 Bi1 Cl4 94.70(4) . . . . ?
Bi2 Cl5 Bi1 Cl3 -176.27(4) . . . . ?
Bi2 Cl5 Bi1 Cl1 -9.6(7) . . . . ?
Bi2 Cl5 Bi1 Cl6 3.72(3) . . . . ?
Bi2 Cl5 Bi1 Cl2 -83.94(4) . . . . ?
Bi1 Cl5 Bi2 Cl9 -32.5(4) . . . . ?
Bi1 Cl5 Bi2 Cl8 177.31(4) . . . . ?
Bi1 Cl5 Bi2 Cl7 -94.05(4) . . . . ?
Bi1 Cl5 Bi2 Cl2 89.92(4) . . . 2_565 ?
Bi1 Cl5 Bi2 Cl6 -3.59(3) . . . . ?
Bi1 Cl6 Bi2 Cl9 -179.28(4) . . . . ?
Bi1 Cl6 Bi2 Cl8 11.5(3) . . . . ?
Bi1 Cl6 Bi2 Cl7 91.89(4) . . . . ?
Bi1 Cl6 Bi2 Cl2 -93.12(4) . . . 2_565 ?
Bi1 Cl6 Bi2 Cl5 3.61(3) . . . . ?
